data_7157682
loop_
_publ_author_name
'Nathanael, Joses G.'
'White, Jonathan M.'
'Richter, Annika'
'Nuske, Madison R.'
'Wille, Uta'

_publ_section_title
;
 Oxidative damage of proline residues by nitrate radicals
 (NO<sub>3</sub>&#x02D9;): a kinetic and product study.
;
_journal_issue 35
_journal_name_full 'Organic &amp; biomolecular chemistry'
_journal_page_first 6949
_journal_page_last 6957
_journal_paper_doi 10.1039/d0ob01337d
_journal_volume 18
_journal_year 2020
_chemical_absolute_configuration rm
_chemical_formula_sum 'C15 H18 N4 O7'
_chemical_formula_weight 366.33
_space_group_crystal_system monoclinic
_space_group_IT_number 4
_space_group_name_Hall 'P 2yb'
_space_group_name_H-M_alt 'P 1 21 1'
_atom_sites_solution_hydrogens mixed
_audit_creation_method SHELXL-2016/6
_audit_update_record
;
2020-03-21 deposited with the CCDC.	2020-08-21 downloaded from the CCDC.
;
_cell_angle_alpha 90
_cell_angle_beta 95.126(5)
_cell_angle_gamma 90
_cell_formula_units_Z 2
_cell_length_a 4.7625(2)
_cell_length_b 13.0451(8)
_cell_length_c 13.8262(10)
_cell_measurement_reflns_used 1313
_cell_measurement_temperature 130.0(1)
_cell_measurement_theta_max 74.2030
_cell_measurement_theta_min 4.6330
_cell_volume 855.55(9)
_computing_cell_refinement 'CrysAlisPro 1.171.38.43 (Rigaku OD, 2015)'
_computing_data_collection 'CrysAlisPro 1.171.38.43 (Rigaku OD, 2015)'
_computing_data_reduction 'CrysAlisPro 1.171.38.43 (Rigaku OD, 2015)'
_computing_structure_refinement 'SHELXL-2016/6 (Sheldrick, 2016)'
_diffrn_ambient_environment N~2~
_diffrn_ambient_temperature 130.0(1)
_diffrn_detector 'CCD plate'
_diffrn_detector_type Atlas
_diffrn_measured_fraction_theta_full 0.996
_diffrn_measured_fraction_theta_max 0.967
_diffrn_measurement_device 'four-circle diffractometer'
_diffrn_measurement_device_type 'SuperNova, Dual, Cu at zero, Atlas'
_diffrn_measurement_method '\w scans'
_diffrn_radiation_monochromator mirror
_diffrn_radiation_probe x-ray
_diffrn_radiation_type 'Cu K\a'
_diffrn_radiation_wavelength 1.54184
_diffrn_reflns_av_R_equivalents 0.0400
_diffrn_reflns_av_unetI/netI 0.0586
_diffrn_reflns_Laue_measured_fraction_full 0.996
_diffrn_reflns_Laue_measured_fraction_max 0.967
_diffrn_reflns_limit_h_max 5
_diffrn_reflns_limit_h_min -5
_diffrn_reflns_limit_k_max 16
_diffrn_reflns_limit_k_min -13
_diffrn_reflns_limit_l_max 16
_diffrn_reflns_limit_l_min -16
_diffrn_reflns_number 4959
_diffrn_reflns_point_group_measured_fraction_full 0.814
_diffrn_reflns_point_group_measured_fraction_max 0.776
_diffrn_reflns_theta_full 67.684
_diffrn_reflns_theta_max 74.735
_diffrn_reflns_theta_min 4.669
_diffrn_source 'micro-focus sealed X-ray tube'
_diffrn_source_type 'SuperNova (Cu) X-ray Source'
_exptl_absorpt_coefficient_mu 0.977
_exptl_absorpt_correction_T_max 1.00000
_exptl_absorpt_correction_T_min 0.83605
_exptl_absorpt_correction_type multi-scan
_exptl_absorpt_process_details
;
CrysAlisPro 1.171.38.43 (Rigaku Oxford Diffraction, 2015)
Empirical absorption correction using spherical harmonics,
 implemented in SCALE3 ABSPACK scaling algorithm.
;
_exptl_crystal_colour colourless
_exptl_crystal_density_diffrn 1.422
_exptl_crystal_description needle
_exptl_crystal_F_000 384
_exptl_crystal_size_max 0.508
_exptl_crystal_size_mid 0.062
_exptl_crystal_size_min 0.027
_refine_diff_density_max 0.180
_refine_diff_density_min -0.240
_refine_diff_density_rms 0.046
_refine_ls_abs_structure_details
;
 Flack x determined using 705 quotients [(I+)-(I-)]/[(I+)+(I-)]
 (Parsons, Flack and Wagner, Acta Cryst. B69 (2013) 249-259).
;
_refine_ls_abs_structure_Flack 0.3(3)
_refine_ls_extinction_method none
_refine_ls_goodness_of_fit_ref 1.070
_refine_ls_hydrogen_treatment mixed
_refine_ls_matrix_type full
_refine_ls_number_parameters 239
_refine_ls_number_reflns 2723
_refine_ls_number_restraints 2
_refine_ls_restrained_S_all 1.070
_refine_ls_R_factor_all 0.0555
_refine_ls_R_factor_gt 0.0447
_refine_ls_shift/su_max 0.000
_refine_ls_shift/su_mean 0.000
_refine_ls_structure_factor_coef Fsqd
_refine_ls_weighting_details 'w=1/[\s^2^(Fo^2^)+(0.0542P)^2^] where P=(Fo^2^+2Fc^2^)/3'
_refine_ls_weighting_scheme calc
_refine_ls_wR_factor_gt 0.1079
_refine_ls_wR_factor_ref 0.1183
_reflns_Friedel_coverage 0.537
_reflns_Friedel_fraction_full 0.614
_reflns_Friedel_fraction_max 0.567
_reflns_number_gt 2335
_reflns_number_total 2723
_reflns_threshold_expression 'I > 2\s(I)'
_cod_data_source_file d0ob01337d2.cif
_cod_data_source_block prophe
_cod_depositor_comments 'Adding full bibliography for 7157682.cif.'
_cod_original_sg_symbol_H-M 'P 21'
_cod_database_code 7157682
_shelx_shelxl_version_number 2016/6
_chemical_oxdiff_usercomment 'Joses (UW) JN_3-2PFI_A1-1-F33'
_shelx_space_group_comment
;
The symmetry employed for this shelxl refinement is uniquely defined
by the following loop, which should always be used as a source of
symmetry information in preference to the above space-group names.
They are only intended as comments.
;
_oxdiff_exptl_absorpt_empirical_full_min 0.752
_oxdiff_exptl_absorpt_empirical_full_max 1.424
_oxdiff_exptl_absorpt_empirical_details
;
Empirical correction (ABSPACK) includes:
- Absorption correction using spherical harmonics
- Frame scaling
;

loop_
_space_group_symop_operation_xyz
'x, y, z'
'-x, y+1/2, -z'

loop_
_atom_site_label
_atom_site_type_symbol
_atom_site_fract_x
_atom_site_fract_y
_atom_site_fract_z
_atom_site_U_iso_or_equiv
_atom_site_adp_type
_atom_site_occupancy
_atom_site_site_symmetry_order
_atom_site_calc_flag
_atom_site_refinement_flags_posn
_atom_site_refinement_flags_adp
_atom_site_refinement_flags_occupancy
_atom_site_disorder_assembly
_atom_site_disorder_group
C1 C 0.8720(9) 0.5595(5) 0.4117(3) 0.0543(14) Uani 1 1 d . . . . .
H1A H 1.065885 0.538508 0.427934 0.065 Uiso 1 1 calc R U . . .
H1B H 0.850152 0.583646 0.345131 0.065 Uiso 1 1 calc R U . . .
C2 C 0.6686(9) 0.4734(4) 0.4279(3) 0.0461(10) Uani 1 1 d . . . . .
H2A H 0.750255 0.407299 0.414788 0.055 Uiso 1 1 calc R U . . .
H2B H 0.493728 0.481613 0.386956 0.055 Uiso 1 1 calc R U . . .
C3 C 0.6199(11) 0.4842(3) 0.5358(3) 0.0465(10) Uani 1 1 d . . . . .
H3A H 0.763395 0.447268 0.576081 0.056 Uiso 1 1 calc R U . . .
H3B H 0.436315 0.457415 0.547993 0.056 Uiso 1 1 calc R U . . .
C4 C 0.6371(7) 0.5999(3) 0.5576(2) 0.0281(7) Uani 1 1 d . . . . .
H4 H 0.448838 0.630531 0.556041 0.034 Uiso 1 1 calc R U . . .
C5 C 0.8051(6) 0.6182(3) 0.6551(2) 0.0246(6) Uani 1 1 d . . . . .
C6 C 0.7871(6) 0.6318(3) 0.8304(2) 0.0252(7) Uani 1 1 d . . . . .
H6 H 0.636364 0.638873 0.873728 0.030 Uiso 1 1 calc R U . . .
C7 C 0.9658(7) 0.5384(3) 0.8647(3) 0.0284(7) Uani 1 1 d . . . . .
H7A H 1.117896 0.530303 0.823130 0.034 Uiso 1 1 calc R U . . .
H7B H 1.049478 0.550893 0.930213 0.034 Uiso 1 1 calc R U . . .
C8 C 0.7979(7) 0.4406(3) 0.8636(3) 0.0281(7) Uani 1 1 d . . . . .
C9 C 0.8257(8) 0.3673(3) 0.7916(3) 0.0327(8) Uani 1 1 d . . . . .
H9 H 0.942676 0.380481 0.742639 0.039 Uiso 1 1 calc R U . . .
C10 C 0.6812(8) 0.2748(3) 0.7920(3) 0.0365(8) Uani 1 1 d . . . . .
H10 H 0.699528 0.225901 0.744097 0.044 Uiso 1 1 calc R U . . .
C11 C 0.5086(8) 0.2577(3) 0.8661(3) 0.0316(8) Uani 1 1 d . . . . .
C12 C 0.4721(8) 0.3297(3) 0.9376(3) 0.0338(8) Uani 1 1 d . . . . .
H12 H 0.352573 0.316786 0.985863 0.041 Uiso 1 1 calc R U . . .
C13 C 0.6188(8) 0.4214(3) 0.9354(3) 0.0307(7) Uani 1 1 d . . . . .
H13 H 0.596876 0.470771 0.982714 0.037 Uiso 1 1 calc R U . . .
C14 C 0.9671(7) 0.7286(3) 0.8407(3) 0.0280(7) Uani 1 1 d . . . . .
C15 C 0.9831(10) 0.9054(3) 0.8097(4) 0.0472(10) Uani 1 1 d . . . . .
H15A H 1.020914 0.922952 0.877031 0.071 Uiso 1 1 calc R U . . .
H15B H 0.871975 0.958544 0.776963 0.071 Uiso 1 1 calc R U . . .
H15C H 1.157819 0.898466 0.780665 0.071 Uiso 1 1 calc R U . . .
N1 N 0.7871(7) 0.6367(3) 0.4782(2) 0.0384(7) Uani 1 1 d . . . . .
N2 N 0.6543(5) 0.6210(2) 0.7318(2) 0.0237(5) Uani 1 1 d D . . . .
N3 N 0.8710(9) 0.7331(4) 0.4750(3) 0.0553(11) Uani 1 1 d . . . . .
N4 N 0.3638(8) 0.1592(3) 0.8704(3) 0.0455(9) Uani 1 1 d . . . . .
O1 O 1.0659(5) 0.6234(2) 0.66136(18) 0.0347(6) Uani 1 1 d . . . . .
O2 O 1.0238(13) 0.7566(5) 0.4105(3) 0.112(2) Uani 1 1 d . . . . .
O3 O 0.7884(8) 0.7933(2) 0.5357(3) 0.0618(10) Uani 1 1 d . . . . .
O4 O 0.8295(5) 0.8092(2) 0.8012(2) 0.0352(6) Uani 1 1 d . . . . .
O5 O 1.1988(5) 0.7326(2) 0.8831(2) 0.0387(6) Uani 1 1 d . . . . .
O6 O 0.4184(9) 0.0920(3) 0.8122(3) 0.0632(10) Uani 1 1 d . . . . .
O7 O 0.1975(8) 0.1466(3) 0.9330(3) 0.0580(9) Uani 1 1 d . . . . .
H2 H 0.484(4) 0.632(6) 0.725(5) 0.070 Uiso 1 1 d D U . . .

loop_
_atom_site_aniso_label
_atom_site_aniso_U_11
_atom_site_aniso_U_22
_atom_site_aniso_U_33
_atom_site_aniso_U_23
_atom_site_aniso_U_13
_atom_site_aniso_U_12
C1 0.0278(19) 0.096(4) 0.040(2) -0.024(2) 0.0110(15) -0.004(2)
C2 0.046(2) 0.054(3) 0.038(2) -0.0137(19) -0.0034(18) 0.0125(19)
C3 0.064(3) 0.039(2) 0.034(2) -0.0054(17) -0.0064(19) -0.002(2)
C4 0.0212(13) 0.0372(19) 0.0269(16) 0.0007(14) 0.0072(11) 0.0015(13)
C5 0.0165(13) 0.0298(16) 0.0284(16) -0.0032(14) 0.0072(11) -0.0006(12)
C6 0.0172(12) 0.0299(17) 0.0288(15) 0.0008(13) 0.0034(11) 0.0002(12)
C7 0.0222(15) 0.0324(19) 0.0306(18) 0.0012(14) 0.0015(12) 0.0021(13)
C8 0.0205(15) 0.0304(18) 0.0333(19) 0.0014(14) 0.0023(13) 0.0040(12)
C9 0.0341(18) 0.0316(19) 0.0332(18) 0.0008(15) 0.0079(14) 0.0022(15)
C10 0.0397(19) 0.0345(19) 0.035(2) -0.0044(16) 0.0034(14) -0.0015(16)
C11 0.0320(16) 0.0255(18) 0.037(2) 0.0057(14) 0.0004(14) -0.0017(13)
C12 0.0306(17) 0.039(2) 0.0317(19) 0.0074(16) 0.0039(14) 0.0006(15)
C13 0.0302(17) 0.0357(19) 0.0267(18) 0.0018(15) 0.0050(13) 0.0053(14)
C14 0.0203(15) 0.0340(18) 0.0303(17) -0.0050(14) 0.0053(12) -0.0009(13)
C15 0.053(3) 0.032(2) 0.055(3) 0.0023(18) -0.003(2) -0.0145(19)
N1 0.0344(14) 0.049(2) 0.0330(16) 0.0042(15) 0.0113(12) -0.0060(15)
N2 0.0118(10) 0.0323(15) 0.0277(13) -0.0023(11) 0.0052(9) -0.0011(10)
N3 0.062(2) 0.062(3) 0.041(2) 0.016(2) -0.0029(18) -0.029(2)
N4 0.0474(19) 0.0372(19) 0.050(2) 0.0076(17) -0.0057(16) -0.0079(16)
O1 0.0145(10) 0.0545(16) 0.0360(13) -0.0001(12) 0.0063(9) -0.0017(10)
O2 0.138(5) 0.146(5) 0.055(3) 0.012(3) 0.029(3) -0.097(4)
O3 0.070(2) 0.0381(19) 0.074(2) 0.0101(17) -0.0156(19) -0.0083(17)
O4 0.0308(12) 0.0290(13) 0.0452(16) 0.0024(11) 0.0002(11) -0.0062(10)
O5 0.0236(12) 0.0400(15) 0.0515(17) -0.0062(13) -0.0034(11) -0.0048(11)
O6 0.079(2) 0.0367(17) 0.074(2) -0.0091(17) 0.0086(19) -0.0137(17)
O7 0.0622(19) 0.053(2) 0.059(2) 0.0164(17) 0.0055(16) -0.0205(17)

loop_
_atom_type_symbol
_atom_type_description
_atom_type_scat_dispersion_real
_atom_type_scat_dispersion_imag
_atom_type_scat_source
C C 0.0181 0.0091 'International Tables Vol C Tables 4.2.6.8 and 6.1.1.4'
H H 0.0000 0.0000 'International Tables Vol C Tables 4.2.6.8 and 6.1.1.4'
N N 0.0311 0.0180 'International Tables Vol C Tables 4.2.6.8 and 6.1.1.4'
O O 0.0492 0.0322 'International Tables Vol C Tables 4.2.6.8 and 6.1.1.4'

loop_
_geom_angle_atom_site_label_1
_geom_angle_atom_site_label_2
_geom_angle_atom_site_label_3
_geom_angle
_geom_angle_site_symmetry_1
_geom_angle_site_symmetry_3
_geom_angle_publ_flag
N1 C1 C2 101.8(3) . . ?
N1 C1 H1A 111.4 . . ?
C2 C1 H1A 111.4 . . ?
N1 C1 H1B 111.4 . . ?
C2 C1 H1B 111.4 . . ?
H1A C1 H1B 109.3 . . ?
C1 C2 C3 103.3(4) . . ?
C1 C2 H2A 111.1 . . ?
C3 C2 H2A 111.1 . . ?
C1 C2 H2B 111.1 . . ?
C3 C2 H2B 111.1 . . ?
H2A C2 H2B 109.1 . . ?
C2 C3 C4 105.6(4) . . ?
C2 C3 H3A 110.6 . . ?
C4 C3 H3A 110.6 . . ?
C2 C3 H3B 110.6 . . ?
C4 C3 H3B 110.6 . . ?
H3A C3 H3B 108.8 . . ?
N1 C4 C5 111.4(3) . . ?
N1 C4 C3 101.4(3) . . ?
C5 C4 C3 109.9(3) . . ?
N1 C4 H4 111.2 . . ?
C5 C4 H4 111.2 . . ?
C3 C4 H4 111.2 . . ?
O1 C5 N2 123.4(3) . . ?
O1 C5 C4 120.9(3) . . ?
N2 C5 C4 115.5(3) . . ?
N2 C6 C14 111.2(3) . . ?
N2 C6 C7 113.2(3) . . ?
C14 C6 C7 109.6(3) . . ?
N2 C6 H6 107.5 . . ?
C14 C6 H6 107.5 . . ?
C7 C6 H6 107.5 . . ?
C8 C7 C6 112.9(3) . . ?
C8 C7 H7A 109.0 . . ?
C6 C7 H7A 109.0 . . ?
C8 C7 H7B 109.0 . . ?
C6 C7 H7B 109.0 . . ?
H7A C7 H7B 107.8 . . ?
C13 C8 C9 119.4(3) . . ?
C13 C8 C7 120.3(3) . . ?
C9 C8 C7 120.3(3) . . ?
C10 C9 C8 120.9(3) . . ?
C10 C9 H9 119.6 . . ?
C8 C9 H9 119.6 . . ?
C11 C10 C9 118.1(4) . . ?
C11 C10 H10 121.0 . . ?
C9 C10 H10 121.0 . . ?
C12 C11 C10 122.5(3) . . ?
C12 C11 N4 118.4(3) . . ?
C10 C11 N4 119.0(4) . . ?
C11 C12 C13 118.2(3) . . ?
C11 C12 H12 120.9 . . ?
C13 C12 H12 120.9 . . ?
C12 C13 C8 120.9(3) . . ?
C12 C13 H13 119.5 . . ?
C8 C13 H13 119.5 . . ?
O5 C14 O4 124.3(4) . . ?
O5 C14 C6 124.3(4) . . ?
O4 C14 C6 111.3(3) . . ?
O4 C15 H15A 109.5 . . ?
O4 C15 H15B 109.5 . . ?
H15A C15 H15B 109.5 . . ?
O4 C15 H15C 109.5 . . ?
H15A C15 H15C 109.5 . . ?
H15B C15 H15C 109.5 . . ?
N3 N1 C4 120.8(4) . . ?
N3 N1 C1 122.7(4) . . ?
C4 N1 C1 116.0(4) . . ?
C5 N2 C6 121.8(2) . . ?
C5 N2 H2 120(5) . . ?
C6 N2 H2 116(5) . . ?
O3 N3 O2 125.0(5) . . ?
O3 N3 N1 117.8(4) . . ?
O2 N3 N1 117.2(5) . . ?
O6 N4 O7 123.2(4) . . ?
O6 N4 C11 118.1(4) . . ?
O7 N4 C11 118.7(4) . . ?
C14 O4 C15 115.1(3) . . ?

loop_
_geom_bond_atom_site_label_1
_geom_bond_atom_site_label_2
_geom_bond_distance
_geom_bond_site_symmetry_2
_geom_bond_publ_flag
C1 N1 1.444(6) . ?
C1 C2 1.513(7) . ?
C1 H1A 0.9700 . ?
C1 H1B 0.9700 . ?
C2 C3 1.537(6) . ?
C2 H2A 0.9700 . ?
C2 H2B 0.9700 . ?
C3 C4 1.540(6) . ?
C3 H3A 0.9700 . ?
C3 H3B 0.9700 . ?
C4 N1 1.444(4) . ?
C4 C5 1.524(5) . ?
C4 H4 0.9800 . ?
C5 O1 1.239(4) . ?
C5 N2 1.333(4) . ?
C6 N2 1.458(4) . ?
C6 C14 1.526(5) . ?
C6 C7 1.537(5) . ?
C6 H6 0.9800 . ?
C7 C8 1.505(5) . ?
C7 H7A 0.9700 . ?
C7 H7B 0.9700 . ?
C8 C13 1.388(5) . ?
C8 C9 1.395(5) . ?
C9 C10 1.389(6) . ?
C9 H9 0.9300 . ?
C10 C11 1.387(5) . ?
C10 H10 0.9300 . ?
C11 C12 1.386(6) . ?
C11 N4 1.461(5) . ?
C12 C13 1.388(5) . ?
C12 H12 0.9300 . ?
C13 H13 0.9300 . ?
C14 O5 1.203(5) . ?
C14 O4 1.330(5) . ?
C15 O4 1.452(5) . ?
C15 H15A 0.9600 . ?
C15 H15B 0.9600 . ?
C15 H15C 0.9600 . ?
N1 N3 1.322(6) . ?
N2 H2 0.822(13) . ?
N3 O3 1.239(6) . ?
N3 O2 1.239(6) . ?
N4 O6 1.234(6) . ?
N4 O7 1.235(5) . ?

loop_
_geom_hbond_atom_site_label_D
_geom_hbond_atom_site_label_H
_geom_hbond_atom_site_label_A
_geom_hbond_distance_DH
_geom_hbond_distance_HA
_geom_hbond_distance_DA
_geom_hbond_angle_DHA
_geom_hbond_site_symmetry_A
C1 H1B O6 0.97 2.43 3.304(7) 150.4 2_656
C3 H3B O3 0.97 2.62 3.258(6) 123.9 2_646
C4 H4 O1 0.98 2.44 3.202(4) 134.8 1_455
C6 H6 O5 0.98 2.43 3.236(4) 139.3 1_455
C7 H7A O1 0.97 2.54 3.099(4) 116.8 .
C7 H7B O7 0.97 2.63 3.287(5) 125.3 2_657
C10 H10 O2 0.93 2.64 3.252(6) 123.9 2_746
N2 H2 O1 0.822(13) 2.11(3) 2.883(3) 158(6) 1_455

loop_
_geom_torsion_atom_site_label_1
_geom_torsion_atom_site_label_2
_geom_torsion_atom_site_label_3
_geom_torsion_atom_site_label_4
_geom_torsion
_geom_torsion_site_symmetry_1
_geom_torsion_site_symmetry_2
_geom_torsion_site_symmetry_3
_geom_torsion_site_symmetry_4
_geom_torsion_publ_flag
N1 C1 C2 C3 -32.6(5) . . . . ?
C1 C2 C3 C4 33.2(5) . . . . ?
C2 C3 C4 N1 -19.7(4) . . . . ?
C2 C3 C4 C5 -137.6(3) . . . . ?
N1 C4 C5 O1 -26.8(5) . . . . ?
C3 C4 C5 O1 84.9(4) . . . . ?
N1 C4 C5 N2 157.6(3) . . . . ?
C3 C4 C5 N2 -90.8(4) . . . . ?
N2 C6 C7 C8 -59.3(4) . . . . ?
C14 C6 C7 C8 175.8(3) . . . . ?
C6 C7 C8 C13 -76.1(4) . . . . ?
C6 C7 C8 C9 105.4(4) . . . . ?
C13 C8 C9 C10 -1.3(5) . . . . ?
C7 C8 C9 C10 177.3(3) . . . . ?
C8 C9 C10 C11 0.0(6) . . . . ?
C9 C10 C11 C12 1.2(6) . . . . ?
C9 C10 C11 N4 -177.4(4) . . . . ?
C10 C11 C12 C13 -1.2(6) . . . . ?
N4 C11 C12 C13 177.5(3) . . . . ?
C11 C12 C13 C8 -0.2(5) . . . . ?
C9 C8 C13 C12 1.3(5) . . . . ?
C7 C8 C13 C12 -177.2(3) . . . . ?
N2 C6 C14 O5 -136.4(4) . . . . ?
C7 C6 C14 O5 -10.5(5) . . . . ?
N2 C6 C14 O4 46.7(4) . . . . ?
C7 C6 C14 O4 172.7(3) . . . . ?
C5 C4 N1 N3 -56.4(5) . . . . ?
C3 C4 N1 N3 -173.2(4) . . . . ?
C5 C4 N1 C1 115.2(4) . . . . ?
C3 C4 N1 C1 -1.6(4) . . . . ?
C2 C1 N1 N3 -166.3(4) . . . . ?
C2 C1 N1 C4 22.2(5) . . . . ?
O1 C5 N2 C6 0.8(5) . . . . ?
C4 C5 N2 C6 176.4(3) . . . . ?
C14 C6 N2 C5 57.0(4) . . . . ?
C7 C6 N2 C5 -67.0(4) . . . . ?
C4 N1 N3 O3 -8.4(6) . . . . ?
C1 N1 N3 O3 -179.4(4) . . . . ?
C4 N1 N3 O2 172.6(5) . . . . ?
C1 N1 N3 O2 1.5(7) . . . . ?
C12 C11 N4 O6 -173.1(4) . . . . ?
C10 C11 N4 O6 5.6(6) . . . . ?
C12 C11 N4 O7 5.5(6) . . . . ?
C10 C11 N4 O7 -175.8(4) . . . . ?
O5 C14 O4 C15 1.8(5) . . . . ?
C6 C14 O4 C15 178.7(3) . . . . ?
